data_2229170
loop_
_publ_author_name
'Gholivand, Khodayar'
'Mostaanzadeh, Hossein'
'Farshadian, Sedigheh'

_publ_section_title
;
 Tetrakis(benzylamino)phosphonium chloride
;
_journal_coeditor_code NK2077
_journal_issue 2
_journal_name_full 'Acta Crystallographica Section E'
_journal_page_first o311
_journal_paper_doi 10.1107/S1600536810054401
_journal_volume 67
_journal_year 2011
_chemical_formula_iupac 'C28 H32 N4 P +, Cl -'
_chemical_formula_moiety 'C28 H32 N4 P +, Cl -'
_chemical_formula_sum 'C28 H32 Cl N4 P'
_chemical_formula_weight 491.00
_chemical_name_systematic
;
Tetrakis(benzylamino)phosphonium chloride
;
_space_group_IT_number 18
_symmetry_cell_setting orthorhombic
_symmetry_space_group_name_Hall 'P 2 2ab'
_symmetry_space_group_name_H-M 'P 21 21 2'
_atom_sites_solution_hydrogens difmap
_atom_sites_solution_primary direct
_atom_sites_solution_secondary difmap
_audit_creation_method SHELXL-97
_cell_angle_alpha 90.00
_cell_angle_beta 90.00
_cell_angle_gamma 90.00
_cell_formula_units_Z 2
_cell_length_a 11.359(3)
_cell_length_b 14.258(4)
_cell_length_c 7.923(3)
_cell_measurement_reflns_used 24
_cell_measurement_temperature 193(2)
_cell_measurement_theta_max 11
_cell_measurement_theta_min 10
_cell_volume 1283.2(7)
_computing_cell_refinement '<i>P3/PC</i> (Siemens, 1989)'
_computing_data_collection '<i>P3/PC</i> (Siemens, 1989)'
_computing_data_reduction '<i>P3/PC</i> (Siemens, 1989)'
_computing_molecular_graphics 'SHELXTL (Sheldrick, 2008) and <i>Mercury</i> (Macrae <i>et al.</i>, 2008)'
_computing_publication_material 'SHELXTL (Sheldrick, 2008)'
_computing_structure_refinement 'SHELXTL (Sheldrick, 2008)'
_computing_structure_solution 'SHELXTL (Sheldrick, 2008)'
_diffrn_ambient_temperature 193(2)
_diffrn_measured_fraction_theta_full 0.997
_diffrn_measured_fraction_theta_max 0.997
_diffrn_measurement_device_type 'Rebuilt Syntex P2~1~/Siemens P3 four-circle'
_diffrn_measurement_method \q/2\q
_diffrn_radiation_monochromator graphite
_diffrn_radiation_source 'fine-focus sealed tube'
_diffrn_radiation_type MoK\a
_diffrn_radiation_wavelength 0.71073
_diffrn_reflns_av_R_equivalents 0.0244
_diffrn_reflns_av_sigmaI/netI 0.0333
_diffrn_reflns_limit_h_max 15
_diffrn_reflns_limit_h_min -15
_diffrn_reflns_limit_k_max 18
_diffrn_reflns_limit_k_min -18
_diffrn_reflns_limit_l_max 10
_diffrn_reflns_limit_l_min -10
_diffrn_reflns_number 6760
_diffrn_reflns_theta_full 28.06
_diffrn_reflns_theta_max 28.06
_diffrn_reflns_theta_min 2.29
_diffrn_standards_decay_% 2
_diffrn_standards_interval_count 98
_diffrn_standards_number 2
_exptl_absorpt_coefficient_mu 0.235
_exptl_absorpt_correction_type none
_exptl_crystal_colour colourless
_exptl_crystal_density_diffrn 1.271
_exptl_crystal_density_method 'not measured'
_exptl_crystal_description plate
_exptl_crystal_F_000 520
_exptl_crystal_size_max 0.50
_exptl_crystal_size_mid 0.40
_exptl_crystal_size_min 0.25
_refine_diff_density_max 0.346
_refine_diff_density_min -0.327
_refine_ls_abs_structure_details 'Flack (1983), 1321 Friedel pairs'
_refine_ls_abs_structure_Flack 0.08(8)
_refine_ls_extinction_method none
_refine_ls_goodness_of_fit_ref 1.008
_refine_ls_hydrogen_treatment constr
_refine_ls_matrix_type full
_refine_ls_number_parameters 155
_refine_ls_number_reflns 3122
_refine_ls_number_restraints 0
_refine_ls_restrained_S_all 1.008
_refine_ls_R_factor_all 0.0495
_refine_ls_R_factor_gt 0.0360
_refine_ls_shift/su_max 0.001
_refine_ls_shift/su_mean 0.000
_refine_ls_structure_factor_coef Fsqd
_refine_ls_weighting_details 'calc w=1/[\s^2^(Fo^2^)+(0.0604P)^2^+0.1221P] where P=(Fo^2^+2Fc^2^)/3'
_refine_ls_weighting_scheme calc
_refine_ls_wR_factor_gt 0.0895
_refine_ls_wR_factor_ref 0.0935
_reflns_number_gt 2677
_reflns_number_total 3122
_reflns_threshold_expression I>2\s(I)
_cod_data_source_file nk2077.cif
_cod_data_source_block I
_cod_original_cell_volume 1283.1(6)
_cod_database_code 2229170
_cod_database_fobs_code 2229170

loop_
_symmetry_equiv_pos_as_xyz
'x, y, z'
'-x, -y, z'
'-x+1/2, y+1/2, -z'
'x+1/2, -y+1/2, -z'

loop_
_atom_site_type_symbol
_atom_site_label
_atom_site_fract_x
_atom_site_fract_y
_atom_site_fract_z
_atom_site_U_iso_or_equiv
_atom_site_adp_type
_atom_site_calc_flag
_atom_site_refinement_flags
_atom_site_occupancy
_atom_site_disorder_assembly
_atom_site_disorder_group
Cl Cl1 0.0000 0.0000 0.67845(6) 0.03585(15) Uani d S 1 . .
P P1 0.0000 0.0000 0.17782(6) 0.02407(13) Uani d S 1 . .
N N1 0.08364(13) 0.05683(9) 0.04823(17) 0.0305(3) Uani d . 1 . .
H H1C 0.0684 0.0528 -0.0578 0.037 Uiso calc R 1 . .
N N2 -0.07306(14) 0.06507(10) 0.30836(17) 0.0347(3) Uani d . 1 . .
H H2A -0.0623 0.0560 0.4146 0.042 Uiso calc R 1 . .
C C1 0.18316(15) 0.11449(11) 0.0998(2) 0.0327(4) Uani d . 1 . .
H H1A 0.2487 0.1016 0.0248 0.039 Uiso calc R 1 . .
H H1B 0.2067 0.0958 0.2125 0.039 Uiso calc R 1 . .
C C2 0.16072(13) 0.21915(10) 0.1000(2) 0.0255(3) Uani d . 1 . .
C C3 0.06933(14) 0.25994(12) 0.0093(2) 0.0309(3) Uani d . 1 . .
H H3A 0.0193 0.2226 -0.0548 0.037 Uiso calc R 1 . .
C C4 0.05265(16) 0.35639(13) 0.0142(3) 0.0396(4) Uani d . 1 . .
H H4A -0.0090 0.3832 -0.0461 0.047 Uiso calc R 1 . .
C C5 0.12664(17) 0.41274(12) 0.1078(3) 0.0435(5) Uani d . 1 . .
H H5A 0.1142 0.4772 0.1120 0.052 Uiso calc R 1 . .
C C6 0.21920(16) 0.37315(12) 0.1953(3) 0.0394(4) Uani d . 1 . .
H H6A 0.2703 0.4111 0.2564 0.047 Uiso calc R 1 . .
C C7 0.23623(14) 0.27655(11) 0.1922(2) 0.0301(3) Uani d . 1 . .
H H7A 0.2984 0.2502 0.2520 0.036 Uiso calc R 1 . .
C C8 -0.15598(16) 0.13807(12) 0.2581(2) 0.0342(4) Uani d . 1 . .
H H8A -0.2355 0.1160 0.2787 0.041 Uiso calc R 1 . .
H H8B -0.1480 0.1491 0.1379 0.041 Uiso calc R 1 . .
C C9 -0.13829(14) 0.22969(11) 0.3506(2) 0.0265(3) Uani d . 1 . .
C C10 -0.03555(14) 0.25145(12) 0.4376(2) 0.0311(3) Uani d . 1 . .
H H10A 0.0248 0.2075 0.4437 0.037 Uiso calc R 1 . .
C C11 -0.02213(15) 0.33760(13) 0.5152(3) 0.0392(4) Uani d . 1 . .
H H11A 0.0472 0.3514 0.5725 0.047 Uiso calc R 1 . .
C C12 -0.11172(17) 0.40365(12) 0.5081(3) 0.0419(4) Uani d . 1 . .
H H12A -0.1024 0.4617 0.5597 0.050 Uiso calc R 1 . .
C C13 -0.21480(16) 0.38267(12) 0.4238(3) 0.0374(4) Uani d . 1 . .
H H13A -0.2752 0.4266 0.4191 0.045 Uiso calc R 1 . .
C C14 -0.22821(14) 0.29623(12) 0.3465(2) 0.0317(3) Uani d . 1 . .
H H14A -0.2982 0.2824 0.2909 0.038 Uiso calc R 1 . .

loop_
_atom_site_aniso_label
_atom_site_aniso_U_11
_atom_site_aniso_U_22
_atom_site_aniso_U_33
_atom_site_aniso_U_12
_atom_site_aniso_U_13
_atom_site_aniso_U_23
Cl1 0.0282(3) 0.0634(4) 0.0159(2) -0.0003(3) 0.000 0.000
P1 0.0382(3) 0.0190(2) 0.0151(2) 0.0001(2) 0.000 0.000
N1 0.0447(8) 0.0280(6) 0.0188(6) -0.0127(6) -0.0030(6) -0.0009(5)
N2 0.0570(9) 0.0301(6) 0.0169(6) 0.0133(7) 0.0002(6) -0.0021(5)
C1 0.0334(8) 0.0262(7) 0.0387(9) -0.0025(6) -0.0071(7) -0.0007(7)
C2 0.0281(7) 0.0251(7) 0.0234(7) -0.0037(6) 0.0038(6) -0.0003(6)
C3 0.0296(7) 0.0322(8) 0.0309(8) -0.0019(6) -0.0011(6) -0.0003(7)
C4 0.0343(8) 0.0371(9) 0.0473(11) 0.0062(7) 0.0032(8) 0.0078(8)
C5 0.0431(10) 0.0251(8) 0.0624(13) -0.0012(7) 0.0105(9) 0.0014(8)
C6 0.0394(9) 0.0304(8) 0.0483(11) -0.0120(7) 0.0038(9) -0.0070(8)
C7 0.0288(7) 0.0311(8) 0.0305(8) -0.0046(6) 0.0020(7) -0.0007(7)
C8 0.0399(9) 0.0340(8) 0.0288(8) 0.0069(7) -0.0046(7) -0.0056(7)
C9 0.0297(7) 0.0273(7) 0.0225(8) 0.0029(6) 0.0037(6) 0.0023(6)
C10 0.0258(7) 0.0320(7) 0.0354(8) 0.0049(6) 0.0031(7) -0.0015(7)
C11 0.0277(8) 0.0379(9) 0.0520(11) -0.0061(7) 0.0008(8) -0.0068(8)
C12 0.0424(10) 0.0238(8) 0.0595(12) -0.0031(7) 0.0106(9) -0.0052(8)
C13 0.0357(9) 0.0284(8) 0.0481(11) 0.0093(7) 0.0061(8) 0.0055(7)
C14 0.0299(7) 0.0330(8) 0.0323(9) 0.0064(6) -0.0019(7) 0.0041(7)

loop_
_atom_type_symbol
_atom_type_description
_atom_type_scat_dispersion_real
_atom_type_scat_dispersion_imag
_atom_type_scat_source
C C 0.0033 0.0016 'International Tables Vol C Tables 4.2.6.8 and 6.1.1.4'
H H 0.0000 0.0000 'International Tables Vol C Tables 4.2.6.8 and 6.1.1.4'
N N 0.0061 0.0033 'International Tables Vol C Tables 4.2.6.8 and 6.1.1.4'
P P 0.1023 0.0942 'International Tables Vol C Tables 4.2.6.8 and 6.1.1.4'
Cl Cl 0.1484 0.1585 'International Tables Vol C Tables 4.2.6.8 and 6.1.1.4'

loop_
_geom_angle_atom_site_label_1
_geom_angle_atom_site_label_2
_geom_angle_atom_site_label_3
_geom_angle_site_symmetry_1
_geom_angle_site_symmetry_3
_geom_angle
_geom_angle_publ_flag
N1 P1 N1 2 . 101.15(10) ?
N1 P1 N2 2 2 114.83(8) ?
N1 P1 N2 . 2 113.07(9) ?
N1 P1 N2 2 . 113.07(9) ?
N1 P1 N2 . . 114.83(8) ?
N2 P1 N2 2 . 100.55(11) ?
C1 N1 P1 . . 124.13(12) ?
C1 N1 H1C . . 117.9 ?
P1 N1 H1C . . 117.9 ?
C8 N2 P1 . . 124.45(12) ?
C8 N2 H2A . . 117.8 ?
P1 N2 H2A . . 117.8 ?
N1 C1 C2 . . 115.22(14) ?
N1 C1 H1A . . 108.5 ?
C2 C1 H1A . . 108.5 ?
N1 C1 H1B . . 108.5 ?
C2 C1 H1B . . 108.5 ?
H1A C1 H1B . . 107.5 ?
C3 C2 C7 . . 119.02(14) ?
C3 C2 C1 . . 122.52(14) ?
C7 C2 C1 . . 118.45(15) ?
C4 C3 C2 . . 120.11(16) ?
C4 C3 H3A . . 119.9 ?
C2 C3 H3A . . 119.9 ?
C5 C4 C3 . . 120.59(17) ?
C5 C4 H4A . . 119.7 ?
C3 C4 H4A . . 119.7 ?
C4 C5 C6 . . 119.74(16) ?
C4 C5 H5A . . 120.1 ?
C6 C5 H5A . . 120.1 ?
C5 C6 C7 . . 120.14(17) ?
C5 C6 H6A . . 119.9 ?
C7 C6 H6A . . 119.9 ?
C6 C7 C2 . . 120.37(17) ?
C6 C7 H7A . . 119.8 ?
C2 C7 H7A . . 119.8 ?
N2 C8 C9 . . 113.49(14) ?
N2 C8 H8A . . 108.9 ?
C9 C8 H8A . . 108.9 ?
N2 C8 H8B . . 108.9 ?
C9 C8 H8B . . 108.9 ?
H8A C8 H8B . . 107.7 ?
C10 C9 C14 . . 118.34(15) ?
C10 C9 C8 . . 123.02(14) ?
C14 C9 C8 . . 118.64(15) ?
C11 C10 C9 . . 120.76(15) ?
C11 C10 H10A . . 119.6 ?
C9 C10 H10A . . 119.6 ?
C10 C11 C12 . . 120.27(17) ?
C10 C11 H11A . . 119.9 ?
C12 C11 H11A . . 119.9 ?
C13 C12 C11 . . 119.65(16) ?
C13 C12 H12A . . 120.2 ?
C11 C12 H12A . . 120.2 ?
C12 C13 C14 . . 120.01(16) ?
C12 C13 H13A . . 120.0 ?
C14 C13 H13A . . 120.0 ?
C13 C14 C9 . . 120.96(16) ?
C13 C14 H14A . . 119.5 ?
C9 C14 H14A . . 119.5 ?

loop_
_geom_bond_atom_site_label_1
_geom_bond_atom_site_label_2
_geom_bond_site_symmetry_2
_geom_bond_distance
_geom_bond_publ_flag
P1 N1 2 1.6166(14) ?
P1 N1 . 1.6166(14) ?
P1 N2 2 1.6184(14) ?
P1 N2 . 1.6184(14) ?
N1 C1 . 1.456(2) ?
N1 H1C . 0.8600 ?
N2 C8 . 1.459(2) ?
N2 H2A . 0.8600 ?
C1 C2 . 1.514(2) ?
C1 H1A . 0.9700 ?
C1 H1B . 0.9700 ?
C2 C3 . 1.390(2) ?
C2 C7 . 1.393(2) ?
C3 C4 . 1.389(3) ?
C3 H3A . 0.9300 ?
C4 C5 . 1.379(3) ?
C4 H4A . 0.9300 ?
C5 C6 . 1.380(3) ?
C5 H5A . 0.9300 ?
C6 C7 . 1.391(2) ?
C6 H6A . 0.9300 ?
C7 H7A . 0.9300 ?
C8 C9 . 1.511(2) ?
C8 H8A . 0.9700 ?
C8 H8B . 0.9700 ?
C9 C10 . 1.391(2) ?
C9 C14 . 1.395(2) ?
C10 C11 . 1.382(3) ?
C10 H10A . 0.9300 ?
C11 C12 . 1.388(3) ?
C11 H11A . 0.9300 ?
C12 C13 . 1.380(3) ?
C12 H12A . 0.9300 ?
C13 C14 . 1.385(2) ?
C13 H13A . 0.9300 ?
C14 H14A . 0.9300 ?

loop_
_geom_hbond_atom_site_label_D
_geom_hbond_atom_site_label_H
_geom_hbond_atom_site_label_A
_geom_hbond_site_symmetry_A
_geom_hbond_distance_DH
_geom_hbond_distance_HA
_geom_hbond_distance_DA
_geom_hbond_angle_DHA
_geom_hbond_publ_flag
N1 H1C Cl1 1_554 0.86 2.35 3.1848(17) 163 y
N2 H2A Cl1 . 0.86 2.35 3.1855(18) 165 y

loop_
_geom_torsion_atom_site_label_1
_geom_torsion_atom_site_label_2
_geom_torsion_atom_site_label_3
_geom_torsion_atom_site_label_4
_geom_torsion_site_symmetry_1
_geom_torsion_site_symmetry_2
_geom_torsion_site_symmetry_3
_geom_torsion_site_symmetry_4
_geom_torsion
_geom_torsion_publ_flag
N1 P1 N1 C1 2 . . . -174.86(17) ?
N2 P1 N1 C1 2 . . . -51.55(15) ?
N2 P1 N1 C1 . . . . 63.05(15) ?
N1 P1 N2 C8 2 . . . -56.69(16) ?
N1 P1 N2 C8 . . . . 58.69(17) ?
N2 P1 N2 C8 2 . . . -179.61(19) ?
P1 N1 C1 C2 . . . . -101.97(17) ?
N1 C1 C2 C3 . . . . -19.8(2) ?
N1 C1 C2 C7 . . . . 161.45(15) ?
C7 C2 C3 C4 . . . . -1.4(2) ?
C1 C2 C3 C4 . . . . 179.90(17) ?
C2 C3 C4 C5 . . . . 0.4(3) ?
C3 C4 C5 C6 . . . . 1.0(3) ?
C4 C5 C6 C7 . . . . -1.5(3) ?
C5 C6 C7 C2 . . . . 0.5(3) ?
C3 C2 C7 C6 . . . . 1.0(2) ?
C1 C2 C7 C6 . . . . 179.71(17) ?
P1 N2 C8 C9 . . . . -132.58(14) ?
N2 C8 C9 C10 . . . . 17.1(2) ?
N2 C8 C9 C14 . . . . -163.97(15) ?
C14 C9 C10 C11 . . . . -1.2(3) ?
C8 C9 C10 C11 . . . . 177.70(17) ?
C9 C10 C11 C12 . . . . 0.4(3) ?
C10 C11 C12 C13 . . . . 0.4(3) ?
C11 C12 C13 C14 . . . . -0.3(3) ?
C12 C13 C14 C9 . . . . -0.6(3) ?
C10 C9 C14 C13 . . . . 1.4(2) ?
C8 C9 C14 C13 . . . . -177.61(16) ?
